data_2232927
loop_
_publ_author_name
'Yang, Hexiong'
'Downs, Robert T.'
'Yang, Yongbo W.'

_publ_section_title
;
 Lithiomarsturite, LiCa~2~Mn~2~Si~5~O~14~(OH)
;
_journal_coeditor_code RU2015
_journal_issue 12
_journal_name_full 'Acta Crystallographica Section E'
_journal_page_first i73
_journal_page_last i73
_journal_paper_doi 10.1107/S1600536811047581
_journal_volume 67
_journal_year 2011
_chemical_compound_source 'Foote mine, Kings Mountain, North Carolina, USA'
_chemical_formula_iupac 'Li Ca2 Mn2 Si5 O14 (O H)'
_chemical_formula_moiety 'Ca2 H Li Mn2 O15 Si5'
_chemical_formula_sum 'Ca2 H Li Mn2 O15 Si5'
_chemical_formula_weight 578.44
_chemical_name_common Lithiomarsturite
_chemical_name_mineral Lithiomarsturite
_chemical_name_systematic
;
Lithiomarsturite
;
_space_group_IT_number 2
_symmetry_cell_setting triclinic
_symmetry_space_group_name_Hall '-P 1'
_symmetry_space_group_name_H-M 'P -1'
_atom_sites_solution_hydrogens difmap
_atom_sites_solution_primary direct
_atom_sites_solution_secondary difmap
_audit_creation_method SHELXL-97
_cell_angle_alpha 91.874(4)
_cell_angle_beta 94.465(3)
_cell_angle_gamma 105.933(3)
_cell_formula_units_Z 2
_cell_length_a 7.6467(3)
_cell_length_b 11.7315(6)
_cell_length_c 6.8100(3)
_cell_measurement_reflns_used 2086
_cell_measurement_temperature 293(2)
_cell_measurement_theta_max 28
_cell_measurement_theta_min 3.5
_cell_volume 584.72(5)
_computing_cell_refinement 'SAINT (Bruker, 2004)'
_computing_data_collection 'APEX2 (Bruker, 2004)'
_computing_data_reduction 'SAINT (Bruker, 2004)'
_computing_molecular_graphics 'XtalDraw (Downs & Hall-Wallace, 2003)'
_computing_publication_material 'publCIF (Westrip, 2010)'
_computing_structure_refinement 'SHELXL97 (Sheldrick, 2008)'
_computing_structure_solution 'SHELXS97 (Sheldrick, 2008)'
_database_code_amcsd 0018492
_diffrn_ambient_temperature 293(2)
_diffrn_measured_fraction_theta_full 0.979
_diffrn_measured_fraction_theta_max 0.979
_diffrn_measurement_device_type 'Bruker APEXII CCD area-detector'
_diffrn_measurement_method '\f and \w scan'
_diffrn_radiation_monochromator graphite
_diffrn_radiation_source 'fine-focus sealed tube'
_diffrn_radiation_type MoK\a
_diffrn_radiation_wavelength 0.71073
_diffrn_reflns_av_R_equivalents 0.0350
_diffrn_reflns_av_sigmaI/netI 0.0377
_diffrn_reflns_limit_h_max 11
_diffrn_reflns_limit_h_min -11
_diffrn_reflns_limit_k_max 17
_diffrn_reflns_limit_k_min -17
_diffrn_reflns_limit_l_max 10
_diffrn_reflns_limit_l_min -10
_diffrn_reflns_number 14045
_diffrn_reflns_theta_full 32.64
_diffrn_reflns_theta_max 32.64
_diffrn_reflns_theta_min 3.01
_exptl_absorpt_coefficient_mu 3.646
_exptl_absorpt_correction_T_max 0.8387
_exptl_absorpt_correction_T_min 0.8109
_exptl_absorpt_correction_type multi-scan
_exptl_absorpt_process_details '(SADABS; Sheldrick 2005)'
_exptl_crystal_colour 'light gray'
_exptl_crystal_density_diffrn 3.285
_exptl_crystal_density_method 'not measured'
_exptl_crystal_description cube
_exptl_crystal_F_000 568
_exptl_crystal_size_max 0.06
_exptl_crystal_size_mid 0.05
_exptl_crystal_size_min 0.05
_refine_diff_density_max 1.259
_refine_diff_density_min -0.561
_refine_ls_extinction_coef 0.0023(5)
_refine_ls_extinction_expression Fc^*^=kFc[1+0.001xFc^2^\l^3^/sin(2\q)]^-1/4^
_refine_ls_extinction_method 'SHELXL97 (Sheldrick, 2008)'
_refine_ls_goodness_of_fit_ref 1.027
_refine_ls_hydrogen_treatment refxyz
_refine_ls_matrix_type full
_refine_ls_number_parameters 230
_refine_ls_number_reflns 4191
_refine_ls_number_restraints 0
_refine_ls_restrained_S_all 1.027
_refine_ls_R_factor_all 0.0481
_refine_ls_R_factor_gt 0.0327
_refine_ls_shift/su_max 0.006
_refine_ls_shift/su_mean 0.001
_refine_ls_structure_factor_coef Fsqd
_refine_ls_weighting_details 'calc w=1/[\s^2^(Fo^2^)+(0.0354P)^2^+0.2944P] where P=(Fo^2^+2Fc^2^)/3'
_refine_ls_weighting_scheme calc
_refine_ls_wR_factor_gt 0.0726
_refine_ls_wR_factor_ref 0.0784
_reflns_number_gt 3317
_reflns_number_total 4191
_reflns_threshold_expression I>2sigma(I)
_cod_data_source_file ru2015.cif
_cod_data_source_block I
_cod_database_code 2232927
_cod_database_fobs_code 2232927

loop_
_space_group_symop_operation_xyz
'x, y, z'
'-x, -y, -z'

loop_
_atom_site_type_symbol
_atom_site_label
_atom_site_fract_x
_atom_site_fract_y
_atom_site_fract_z
_atom_site_U_iso_or_equiv
_atom_site_adp_type
_atom_site_calc_flag
_atom_site_occupancy
Li Li1 0.6570(12) 0.1276(10) 0.3338(12) 0.067(3) Uani d 1
Ca Ca1 0.80601(7) 0.94132(4) 0.13944(7) 0.01028(10) Uani d 1
Ca Ca2 0.23393(7) 0.52331(5) 0.28673(7) 0.01254(10) Uani d 1
Mn Mn1 0.59386(5) 0.64710(3) 0.06116(5) 0.00721(8) Uani d 1
Mn Mn2 0.04394(5) 0.23677(3) 0.18152(5) 0.00722(8) Uani d 1
Si Si1 0.28154(9) 0.05291(6) 0.34656(9) 0.00840(13) Uani d 1
Si Si2 0.46371(9) 0.32017(6) 0.42345(9) 0.00704(12) Uani d 1
Si Si3 0.80739(9) 0.44983(6) 0.21522(9) 0.00627(12) Uani d 1
Si Si4 0.99738(9) 0.71828(6) 0.30096(9) 0.00756(12) Uani d 1
Si Si5 0.33975(9) 0.84444(6) 0.10838(9) 0.00758(12) Uani d 1
O O1 0.2071(3) -0.00760(16) 0.5439(3) 0.0155(4) Uani d 1
O O2 0.1231(2) 0.06860(15) 0.1893(3) 0.0116(3) Uani d 1
O O3 0.4399(2) 0.17592(14) 0.4144(2) 0.0104(3) Uani d 1
O O4 0.3253(2) 0.34697(15) 0.2519(2) 0.0108(3) Uani d 1
O O5 0.5434(2) 0.62430(15) 0.3623(2) 0.0113(3) Uani d 1
O O6 0.6815(2) 0.37564(15) 0.3790(2) 0.0107(3) Uani d 1
O O7 0.9617(2) 0.39040(15) 0.1616(3) 0.0116(3) Uani d 1
O O8 0.6769(2) 0.47395(15) 0.0349(2) 0.0098(3) Uani d 1
O O9 0.9282(2) 0.57625(14) 0.3373(2) 0.0103(3) Uani d 1
O O10 0.8758(2) 0.75807(15) 0.1281(3) 0.0118(3) Uani d 1
O O11 0.9976(3) 0.21112(16) 0.4905(3) 0.0170(4) Uani d 1
O O12 0.2081(2) 0.74122(15) 0.2372(2) 0.0109(3) Uani d 1
O O13 0.5208(2) 0.80942(16) 0.0672(3) 0.0127(3) Uani d 1
O O14 0.7740(2) 0.13142(15) 0.0878(2) 0.0121(3) Uani d 1
O O15 0.3966(2) 0.96997(15) 0.2470(3) 0.0135(3) Uani d 1
H H1 0.938(5) 0.117(3) 0.480(5) 0.040 Uiso d 1

loop_
_atom_site_aniso_label
_atom_site_aniso_U_11
_atom_site_aniso_U_22
_atom_site_aniso_U_33
_atom_site_aniso_U_12
_atom_site_aniso_U_13
_atom_site_aniso_U_23
Li1 0.060(5) 0.126(8) 0.046(4) 0.067(6) 0.036(4) 0.035(5)
Ca1 0.0128(2) 0.0071(2) 0.0100(2) 0.00122(17) 0.00179(16) -0.00081(16)
Ca2 0.0095(2) 0.0128(2) 0.0139(2) 0.00159(18) -0.00014(17) -0.00341(17)
Mn1 0.00686(16) 0.00675(16) 0.00782(15) 0.00160(12) 0.00084(12) -0.00022(12)
Mn2 0.00669(16) 0.00570(15) 0.00900(16) 0.00153(12) 0.00000(12) -0.00028(12)
Si1 0.0086(3) 0.0066(3) 0.0092(3) 0.0012(2) -0.0004(2) -0.0006(2)
Si2 0.0065(3) 0.0060(3) 0.0078(3) 0.0006(2) 0.0005(2) 0.0000(2)
Si3 0.0060(3) 0.0054(3) 0.0070(3) 0.0011(2) 0.0002(2) -0.0002(2)
Si4 0.0076(3) 0.0058(3) 0.0088(3) 0.0012(2) 0.0005(2) -0.0002(2)
Si5 0.0071(3) 0.0072(3) 0.0085(3) 0.0021(2) 0.0009(2) 0.0000(2)
O1 0.0164(9) 0.0155(9) 0.0103(8) -0.0036(7) 0.0035(7) 0.0019(7)
O2 0.0107(8) 0.0119(8) 0.0118(8) 0.0030(7) -0.0007(6) -0.0001(6)
O3 0.0111(8) 0.0059(7) 0.0135(8) 0.0020(6) -0.0011(6) -0.0011(6)
O4 0.0096(8) 0.0102(8) 0.0118(8) 0.0025(6) -0.0024(6) 0.0001(6)
O5 0.0112(8) 0.0108(8) 0.0109(8) 0.0018(7) 0.0014(6) -0.0026(6)
O6 0.0085(8) 0.0119(8) 0.0104(7) 0.0001(6) 0.0017(6) 0.0028(6)
O7 0.0100(8) 0.0103(8) 0.0155(8) 0.0044(6) 0.0033(6) -0.0016(6)
O8 0.0085(7) 0.0114(8) 0.0093(7) 0.0024(6) -0.0003(6) 0.0014(6)
O9 0.0123(8) 0.0052(7) 0.0123(8) 0.0010(6) -0.0007(6) -0.0002(6)
O10 0.0107(8) 0.0114(8) 0.0142(8) 0.0043(7) 0.0003(6) 0.0037(6)
O11 0.0269(10) 0.0094(8) 0.0118(8) -0.0008(8) 0.0078(7) -0.0032(6)
O12 0.0078(8) 0.0118(8) 0.0126(8) 0.0010(6) 0.0019(6) 0.0036(6)
O13 0.0109(8) 0.0127(8) 0.0164(8) 0.0053(7) 0.0046(7) 0.0018(7)
O14 0.0138(8) 0.0121(8) 0.0100(8) 0.0032(7) -0.0016(6) 0.0029(6)
O15 0.0128(8) 0.0099(8) 0.0171(8) 0.0029(7) 0.0006(7) -0.0036(6)

loop_
_atom_type_symbol
_atom_type_description
_atom_type_scat_dispersion_real
_atom_type_scat_dispersion_imag
_atom_type_scat_source
Li Li -0.0003 0.0001 'International Tables Vol C Tables 4.2.6.8 and 6.1.1.4'
H H 0.0000 0.0000 'International Tables Vol C Tables 4.2.6.8 and 6.1.1.4'
O O 0.0106 0.0060 'International Tables Vol C Tables 4.2.6.8 and 6.1.1.4'
Si Si 0.0817 0.0704 'International Tables Vol C Tables 4.2.6.8 and 6.1.1.4'
Ca Ca 0.2262 0.3064 'International Tables Vol C Tables 4.2.6.8 and 6.1.1.4'
Mn Mn 0.3368 0.7283 'International Tables Vol C Tables 4.2.6.8 and 6.1.1.4'

loop_
_geom_angle_atom_site_label_1
_geom_angle_atom_site_label_2
_geom_angle_atom_site_label_3
_geom_angle_site_symmetry_1
_geom_angle_site_symmetry_3
_geom_angle
O2 Si1 O1 . . 113.72(10)
O2 Si1 O3 . . 114.40(9)
O1 Si1 O3 . . 107.47(9)
O2 Si1 O15 . 1_545 110.10(10)
O1 Si1 O15 . 1_545 107.53(10)
O3 Si1 O15 . 1_545 102.87(10)
O5 Si2 O4 2_666 . 115.99(10)
O5 Si2 O3 2_666 . 114.15(9)
O4 Si2 O3 . . 108.16(9)
O5 Si2 O6 2_666 . 103.34(9)
O4 Si2 O6 . . 111.94(9)
O3 Si2 O6 . . 102.39(9)
O7 Si3 O8 . . 116.88(10)
O7 Si3 O6 . . 111.46(10)
O8 Si3 O6 . . 109.28(9)
O7 Si3 O9 . . 102.31(9)
O8 Si3 O9 . . 111.55(9)
O6 Si3 O9 . . 104.52(9)
O10 Si4 O11 . 2_766 112.69(11)
O10 Si4 O9 . . 113.18(9)
O11 Si4 O9 2_766 . 107.23(10)
O10 Si4 O12 . 1_655 109.06(9)
O11 Si4 O12 2_766 1_655 109.23(10)
O9 Si4 O12 . 1_655 105.14(9)
O13 Si5 O14 . 2_665 113.97(10)
O13 Si5 O15 . . 108.72(10)
O14 Si5 O15 2_665 . 106.07(9)
O13 Si5 O12 . . 110.06(10)
O14 Si5 O12 2_665 . 110.83(9)
O15 Si5 O12 . . 106.85(9)

loop_
_geom_bond_atom_site_label_1
_geom_bond_atom_site_label_2
_geom_bond_site_symmetry_2
_geom_bond_distance
Li1 O14 . 1.956(7)
Li1 O3 . 2.004(7)
Li1 O1 2_656 2.121(8)
Li1 O15 1_545 2.336(11)
Li1 O11 . 2.642(10)
Li1 O6 . 2.869(11)
Ca1 O1 2_666 2.2873(19)
Ca1 O13 . 2.3074(19)
Ca1 O14 1_565 2.3441(18)
Ca1 O2 2_665 2.3506(18)
Ca1 O10 . 2.3534(18)
Ca1 O2 1_665 2.4648(18)
Ca2 O7 1_455 2.3119(18)
Ca2 O8 2_665 2.3429(18)
Ca2 O5 . 2.3455(18)
Ca2 O4 . 2.3688(18)
Ca2 O6 2_666 2.4857(18)
Ca2 O9 1_455 2.6230(19)
Ca2 O12 . 2.6477(18)
Mn1 O13 . 2.1268(18)
Mn1 O5 . 2.1281(17)
Mn1 O10 . 2.1952(18)
Mn1 O8 2_665 2.2010(17)
Mn1 O4 2_665 2.2635(18)
Mn1 O8 . 2.2941(18)
Mn2 O7 1_455 2.0704(17)
Mn2 O14 1_455 2.1304(18)
Mn2 O11 1_455 2.1778(18)
Mn2 O4 . 2.1912(17)
Mn2 O2 . 2.2180(18)
Mn2 O10 2_665 2.2396(18)
Si1 O2 . 1.6068(18)
Si1 O1 . 1.6105(19)
Si1 O3 . 1.6346(18)
Si1 O15 1_545 1.6431(19)
Si2 O5 2_666 1.5891(18)
Si2 O4 . 1.6119(17)
Si2 O3 . 1.6502(17)
Si2 O6 . 1.6690(18)
Si3 O7 . 1.5856(19)
Si3 O8 . 1.6035(17)
Si3 O6 . 1.6428(18)
Si3 O9 . 1.6709(18)
Si4 O10 . 1.6033(18)
Si4 O11 2_766 1.6129(19)
Si4 O9 . 1.6374(18)
Si4 O12 1_655 1.6542(19)
Si5 O13 . 1.5900(19)
Si5 O14 2_665 1.6125(17)
Si5 O15 . 1.6560(18)
Si5 O12 . 1.6695(18)

loop_
_geom_hbond_atom_site_label_D
_geom_hbond_atom_site_label_H
_geom_hbond_atom_site_label_A
_geom_hbond_site_symmetry_A
_geom_hbond_distance_DH
_geom_hbond_distance_HA
_geom_hbond_distance_DA
_geom_hbond_angle_DHA
O11 H1 O1 2_656 1.07(4) 1.44(4) 2.462(3) 157(3)

loop_
_cod_related_entry_id
_cod_related_entry_database
_cod_related_entry_code
1 AMCSD 0018492
